data_7157172
loop_
_publ_author_name
'Burgoyne, Morgan M.'
'MacDougall, Thomas M.'
'Haines, Zachary N.'
'Conrad, Jordan W.'
'Calhoun, Larry A.'
'Decken, Andreas'
'Dyker, Adam'

_publ_section_title
;
 A Strong Organic Electron Donor Incorporating Highly \p-Donating
 Triphenylphosphonium Ylidyl Substituents
;
_journal_name_full 'Organic &amp; Biomolecular Chemistry'
_journal_paper_doi 10.1039/C9OB01984G
_journal_year 2019
_chemical_formula_sum 'C25 H24 F12 N P3'
_chemical_formula_weight 659.36
_space_group_crystal_system monoclinic
_space_group_IT_number 15
_space_group_name_Hall '-C 2yc'
_space_group_name_H-M_alt 'C 1 2/c 1'
_symmetry_space_group_name_Hall '-C 2yc'
_symmetry_space_group_name_H-M 'C 1 2/c 1'
_atom_sites_solution_hydrogens difmap
_atom_sites_solution_primary direct
_atom_sites_solution_secondary difmap
_audit_creation_method SHELXL-2013
_audit_update_record
;
2019-07-21 deposited with the CCDC.    2019-10-30 downloaded from the CCDC.
;
_cell_angle_alpha 90.00
_cell_angle_beta 104.527(6)
_cell_angle_gamma 90.00
_cell_formula_units_Z 8
_cell_length_a 36.731(9)
_cell_length_b 9.552(2)
_cell_length_c 16.611(4)
_cell_measurement_reflns_used 6732
_cell_measurement_temperature 173(2)
_cell_measurement_theta_max 27.58
_cell_measurement_theta_min 2.50
_cell_volume 5642(2)
_computing_cell_refinement 'Bruker SMART'
_computing_data_collection 'Bruker SMART'
_computing_data_reduction 'Bruker SAINT'
_computing_molecular_graphics 'Bruker SHELXTL (Sheldrick, 2008)'
_computing_publication_material 'Bruker SHELXTL (Sheldrick, 2008)'
_computing_structure_refinement 'SHELXL-2013 (Sheldrick, 2013)'
_computing_structure_solution 'SHELXS-97 (Sheldrick, 2008)'
_diffrn_ambient_temperature 173(2)
_diffrn_measured_fraction_theta_full 0.999
_diffrn_measured_fraction_theta_max 0.971
_diffrn_measurement_device_type 'Bruker AXS SMART1000/P4'
_diffrn_measurement_method '\f and \w scans'
_diffrn_radiation_monochromator graphite
_diffrn_radiation_probe x-ray
_diffrn_radiation_type MoK\a
_diffrn_radiation_wavelength 0.71073
_diffrn_reflns_av_R_equivalents 0.0351
_diffrn_reflns_av_sigmaI/netI 0.0370
_diffrn_reflns_Laue_measured_fraction_full 0.999
_diffrn_reflns_Laue_measured_fraction_max 0.971
_diffrn_reflns_limit_h_max 47
_diffrn_reflns_limit_h_min -45
_diffrn_reflns_limit_k_max 12
_diffrn_reflns_limit_k_min -12
_diffrn_reflns_limit_l_max 21
_diffrn_reflns_limit_l_min -21
_diffrn_reflns_number 18818
_diffrn_reflns_point_group_measured_fraction_full 0.999
_diffrn_reflns_point_group_measured_fraction_max 0.971
_diffrn_reflns_theta_full 25.000
_diffrn_reflns_theta_max 27.500
_diffrn_reflns_theta_min 2.208
_diffrn_source 'fine-focus sealed tube'
_diffrn_source_type K760
_diffrn_standards_decay_% 0
_diffrn_standards_interval_count 0
_diffrn_standards_interval_time 0
_diffrn_standards_number 0
_exptl_absorpt_coefficient_mu 0.308
_exptl_absorpt_correction_T_max 0.9699
_exptl_absorpt_correction_T_min 0.8020
_exptl_absorpt_correction_type multi-scan
_exptl_absorpt_process_details 'SADABS (Sheldrick, 2008)'
_exptl_crystal_colour Colourless
_exptl_crystal_density_diffrn 1.553
_exptl_crystal_density_method 'not measured'
_exptl_crystal_description Plate
_exptl_crystal_F_000 2672
_exptl_crystal_recrystallization_method Et2O/MeCN
_exptl_crystal_size_max 0.75
_exptl_crystal_size_mid 0.30
_exptl_crystal_size_min 0.10
_refine_diff_density_max 0.605
_refine_diff_density_min -0.366
_refine_diff_density_rms 0.055
_refine_ls_extinction_method none
_refine_ls_goodness_of_fit_ref 1.051
_refine_ls_hydrogen_treatment refall
_refine_ls_matrix_type full
_refine_ls_number_parameters 466
_refine_ls_number_reflns 6302
_refine_ls_number_restraints 0
_refine_ls_restrained_S_all 1.051
_refine_ls_R_factor_all 0.0624
_refine_ls_R_factor_gt 0.0415
_refine_ls_shift/su_max 0.001
_refine_ls_shift/su_mean 0.000
_refine_ls_structure_factor_coef Fsqd
_refine_ls_weighting_details 'calc w=1/[\s^2^(Fo^2^)+(0.0453P)^2^+8.0096P] where P=(Fo^2^+2Fc^2^)/3'
_refine_ls_weighting_scheme calc
_refine_ls_wR_factor_gt 0.0999
_refine_ls_wR_factor_ref 0.1156
_reflns_Friedel_coverage 0.000
_reflns_number_gt 4700
_reflns_number_total 6302
_reflns_threshold_expression 'I > 2\s(I)'
_cod_data_source_file c9ob01984g2.cif
_cod_data_source_block ad170874
_cod_database_code 7157172
_shelx_space_group_comment
;
The symmetry employed for this shelxl refinement is uniquely defined
by the following loop, which should always be used as a source of
symmetry information in preference to the above space-group names.
They are only intended as comments.
;
_shelxl_version_number 2013-2

loop_
_space_group_symop_operation_xyz
'x, y, z'
'-x, y, -z+1/2'
'x+1/2, y+1/2, z'
'-x+1/2, y+1/2, -z+1/2'
'-x, -y, -z'
'x, -y, z-1/2'
'-x+1/2, -y+1/2, -z'
'x+1/2, -y+1/2, z-1/2'

loop_
_atom_site_label
_atom_site_type_symbol
_atom_site_fract_x
_atom_site_fract_y
_atom_site_fract_z
_atom_site_U_iso_or_equiv
_atom_site_adp_type
_atom_site_occupancy
_atom_site_site_symmetry_order
_atom_site_calc_flag
P1 P 0.11362(2) 0.50056(5) 0.29908(3) 0.02441(13) Uani 1 1 d
N1 N 0.16375(6) 0.2440(2) 0.07922(12) 0.0397(5) Uani 1 1 d
C1 C 0.12891(7) 0.5793(2) 0.21265(14) 0.0317(5) Uani 1 1 d
C2 C 0.14231(6) 0.4665(2) 0.16318(13) 0.0301(5) Uani 1 1 d
C3 C 0.11748(7) 0.4054(3) 0.09497(14) 0.0355(5) Uani 1 1 d
C4 C 0.12855(8) 0.2944(3) 0.05442(16) 0.0399(6) Uani 1 1 d
C5 C 0.18865(7) 0.3028(3) 0.14363(18) 0.0469(6) Uani 1 1 d
C6 C 0.17879(7) 0.4147(3) 0.18559(16) 0.0394(6) Uani 1 1 d
C7 C 0.17432(12) 0.1211(4) 0.0345(2) 0.0617(9) Uani 1 1 d
C8 C 0.08659(6) 0.3496(2) 0.25728(13) 0.0260(4) Uani 1 1 d
C9 C 0.04878(6) 0.3691(3) 0.21635(16) 0.0380(5) Uani 1 1 d
C10 C 0.02879(7) 0.2595(3) 0.17133(18) 0.0484(7) Uani 1 1 d
C11 C 0.04615(7) 0.1321(3) 0.16690(17) 0.0445(6) Uani 1 1 d
C12 C 0.08364(7) 0.1125(2) 0.20699(15) 0.0353(5) Uani 1 1 d
C13 C 0.10408(6) 0.2209(2) 0.25264(14) 0.0288(4) Uani 1 1 d
C14 C 0.15388(6) 0.4550(2) 0.38149(13) 0.0280(4) Uani 1 1 d
C15 C 0.15203(6) 0.3431(3) 0.43367(15) 0.0359(5) Uani 1 1 d
C16 C 0.18198(8) 0.3158(3) 0.50155(17) 0.0458(6) Uani 1 1 d
C17 C 0.21359(7) 0.3983(3) 0.51684(18) 0.0510(7) Uani 1 1 d
C18 C 0.21527(8) 0.5118(4) 0.4661(2) 0.0582(8) Uani 1 1 d
C19 C 0.18563(7) 0.5403(3) 0.39813(17) 0.0455(6) Uani 1 1 d
C20 C 0.08379(6) 0.6210(2) 0.33600(13) 0.0268(4) Uani 1 1 d
C21 C 0.08382(7) 0.7645(2) 0.31967(15) 0.0349(5) Uani 1 1 d
C22 C 0.06090(8) 0.8521(3) 0.35199(17) 0.0443(6) Uani 1 1 d
C23 C 0.03759(8) 0.7982(3) 0.39811(17) 0.0440(6) Uani 1 1 d
C24 C 0.03730(7) 0.6553(3) 0.41390(16) 0.0394(5) Uani 1 1 d
C25 C 0.06059(6) 0.5665(2) 0.38354(14) 0.0323(5) Uani 1 1 d
P2 P 0.06570(2) 0.80985(6) 0.02234(4) 0.03116(14) Uani 1 1 d
P3 P 0.30027(2) 0.56210(7) 0.71779(5) 0.04566(19) Uani 1 1 d
F1 F 0.04488(5) 0.66179(16) 0.01377(11) 0.0610(5) Uani 1 1 d
F2 F 0.08710(5) 0.95676(18) 0.03117(10) 0.0618(5) Uani 1 1 d
F3 F 0.06467(4) 0.81578(15) 0.11816(8) 0.0440(3) Uani 1 1 d
F4 F 0.06681(4) 0.80145(15) -0.07390(8) 0.0434(3) Uani 1 1 d
F5 F 0.02659(4) 0.88851(17) -0.00378(10) 0.0512(4) Uani 1 1 d
F6 F 0.10523(5) 0.7304(2) 0.04817(10) 0.0683(6) Uani 1 1 d
F7 F 0.27193(6) 0.6250(3) 0.63728(14) 0.0975(8) Uani 1 1 d
F8 F 0.32905(5) 0.4981(3) 0.79495(15) 0.1047(9) Uani 1 1 d
F9 F 0.30252(6) 0.4217(2) 0.6686(2) 0.1160(10) Uani 1 1 d
F10 F 0.29792(6) 0.7054(2) 0.76346(15) 0.0899(7) Uani 1 1 d
F11 F 0.26617(5) 0.5042(2) 0.74949(19) 0.1069(9) Uani 1 1 d
F12 F 0.33455(5) 0.6238(2) 0.68573(12) 0.0656(5) Uani 1 1 d
H1A H 0.1476(7) 0.646(3) 0.2314(17) 0.045(7) Uiso 1 1 d
H1B H 0.1067(8) 0.624(3) 0.1776(17) 0.046(7) Uiso 1 1 d
H3 H 0.0931(8) 0.439(3) 0.0772(17) 0.044(7) Uiso 1 1 d
H4 H 0.1131(8) 0.248(3) 0.0104(19) 0.052(8) Uiso 1 1 d
H5 H 0.2117(9) 0.265(3) 0.1601(19) 0.061(9) Uiso 1 1 d
H6 H 0.1963(7) 0.448(3) 0.2296(17) 0.044(7) Uiso 1 1 d
H7A H 0.1976(12) 0.085(4) 0.068(3) 0.102(14) Uiso 1 1 d
H7B H 0.1792(11) 0.150(4) -0.015(3) 0.093(13) Uiso 1 1 d
H7C H 0.1551(14) 0.046(6) 0.032(3) 0.14(2) Uiso 1 1 d
H9 H 0.0372(7) 0.463(3) 0.2189(17) 0.045(7) Uiso 1 1 d
H10 H 0.0040(8) 0.277(3) 0.1429(18) 0.055(8) Uiso 1 1 d
H11 H 0.0331(8) 0.056(3) 0.1362(18) 0.054(8) Uiso 1 1 d
H12 H 0.0960(7) 0.029(3) 0.2016(16) 0.040(7) Uiso 1 1 d
H13 H 0.1296(7) 0.208(2) 0.2769(15) 0.030(6) Uiso 1 1 d
H15 H 0.1307(7) 0.287(3) 0.4230(16) 0.040(7) Uiso 1 1 d
H16 H 0.1802(8) 0.239(3) 0.5389(18) 0.052(8) Uiso 1 1 d
H17 H 0.2340(8) 0.376(3) 0.5623(18) 0.050(8) Uiso 1 1 d
H18 H 0.2373(10) 0.570(4) 0.475(2) 0.085(11) Uiso 1 1 d
H19 H 0.1877(7) 0.618(3) 0.3664(17) 0.046(8) Uiso 1 1 d
H21 H 0.0989(7) 0.804(3) 0.2884(15) 0.033(6) Uiso 1 1 d
H22 H 0.0614(7) 0.950(3) 0.3433(16) 0.046(7) Uiso 1 1 d
H23 H 0.0231(8) 0.854(3) 0.4224(18) 0.056(8) Uiso 1 1 d
H24 H 0.0213(8) 0.617(3) 0.4463(19) 0.060(9) Uiso 1 1 d
H25 H 0.0614(7) 0.474(3) 0.3960(16) 0.040(7) Uiso 1 1 d

loop_
_atom_site_aniso_label
_atom_site_aniso_U_11
_atom_site_aniso_U_22
_atom_site_aniso_U_33
_atom_site_aniso_U_23
_atom_site_aniso_U_13
_atom_site_aniso_U_12
P1 0.0285(3) 0.0216(2) 0.0220(3) -0.0016(2) 0.0043(2) -0.0005(2)
N1 0.0498(12) 0.0401(11) 0.0338(11) 0.0013(9) 0.0193(10) 0.0077(9)
C1 0.0417(12) 0.0265(11) 0.0279(11) 0.0005(9) 0.0107(10) -0.0024(10)
C2 0.0390(11) 0.0280(10) 0.0258(11) 0.0041(9) 0.0126(9) -0.0040(9)
C3 0.0418(13) 0.0381(12) 0.0254(11) 0.0000(9) 0.0060(10) 0.0071(10)
C4 0.0509(14) 0.0405(13) 0.0273(12) -0.0014(10) 0.0081(11) 0.0050(11)
C5 0.0346(13) 0.0593(17) 0.0499(16) 0.0017(13) 0.0163(12) 0.0074(12)
C6 0.0317(11) 0.0503(15) 0.0371(14) -0.0044(11) 0.0105(10) -0.0072(11)
C7 0.082(2) 0.0572(19) 0.054(2) -0.0058(16) 0.0331(19) 0.0245(18)
C8 0.0279(10) 0.0245(10) 0.0245(10) -0.0014(8) 0.0044(8) -0.0025(8)
C9 0.0325(11) 0.0357(12) 0.0408(14) -0.0119(10) -0.0002(10) 0.0053(10)
C10 0.0300(12) 0.0527(16) 0.0543(17) -0.0199(13) -0.0046(11) 0.0013(11)
C11 0.0406(13) 0.0385(13) 0.0507(16) -0.0180(12) 0.0046(11) -0.0104(11)
C12 0.0423(12) 0.0240(11) 0.0389(13) -0.0047(10) 0.0088(10) -0.0008(10)
C13 0.0306(11) 0.0250(10) 0.0302(11) 0.0011(9) 0.0067(9) -0.0005(8)
C14 0.0283(10) 0.0297(10) 0.0248(11) -0.0034(8) 0.0042(8) 0.0008(8)
C15 0.0308(11) 0.0427(13) 0.0318(12) 0.0037(10) 0.0033(9) -0.0029(10)
C16 0.0492(14) 0.0488(15) 0.0349(14) 0.0073(12) 0.0018(11) 0.0062(12)
C17 0.0381(13) 0.0649(18) 0.0401(15) -0.0036(14) -0.0085(12) 0.0052(13)
C18 0.0393(14) 0.070(2) 0.0560(18) -0.0039(16) -0.0048(13) -0.0184(14)
C19 0.0445(14) 0.0460(15) 0.0404(14) 0.0018(12) 0.0000(11) -0.0150(12)
C20 0.0303(10) 0.0256(10) 0.0234(10) -0.0040(8) 0.0046(8) 0.0014(8)
C21 0.0463(13) 0.0264(11) 0.0335(12) 0.0012(9) 0.0127(11) 0.0015(10)
C22 0.0607(16) 0.0275(12) 0.0468(15) 0.0014(11) 0.0176(13) 0.0110(11)
C23 0.0485(14) 0.0409(14) 0.0446(15) -0.0039(12) 0.0154(12) 0.0142(12)
C24 0.0381(12) 0.0426(13) 0.0398(14) -0.0020(11) 0.0141(11) 0.0011(10)
C25 0.0370(11) 0.0280(11) 0.0316(12) -0.0011(9) 0.0079(9) -0.0014(9)
P2 0.0348(3) 0.0304(3) 0.0274(3) 0.0002(2) 0.0062(2) 0.0085(2)
P3 0.0288(3) 0.0382(3) 0.0647(5) 0.0055(3) 0.0018(3) -0.0041(3)
F1 0.0970(13) 0.0356(8) 0.0590(11) -0.0108(7) 0.0357(10) -0.0137(8)
F2 0.0730(11) 0.0586(10) 0.0496(10) -0.0007(8) 0.0075(8) -0.0268(9)
F3 0.0582(9) 0.0431(8) 0.0316(7) -0.0002(6) 0.0131(6) 0.0086(7)
F4 0.0514(8) 0.0486(8) 0.0304(7) 0.0032(6) 0.0106(6) 0.0117(7)
F5 0.0435(8) 0.0612(10) 0.0476(9) 0.0018(8) 0.0087(7) 0.0210(7)
F6 0.0586(10) 0.1042(15) 0.0464(10) 0.0296(9) 0.0213(8) 0.0461(10)
F7 0.0634(12) 0.1227(19) 0.0852(15) 0.0066(14) -0.0209(11) 0.0233(13)
F8 0.0547(11) 0.161(2) 0.0944(17) 0.0693(16) 0.0104(11) 0.0197(13)
F9 0.0745(14) 0.0651(14) 0.201(3) -0.0550(16) 0.0216(16) -0.0041(11)
F10 0.0930(15) 0.0760(14) 0.1118(18) -0.0388(13) 0.0463(14) -0.0197(12)
F11 0.0467(10) 0.0830(15) 0.201(3) 0.0430(16) 0.0504(14) -0.0043(10)
F12 0.0569(10) 0.0712(12) 0.0716(12) 0.0027(9) 0.0214(9) -0.0136(9)

loop_
_atom_type_symbol
_atom_type_description
_atom_type_scat_dispersion_real
_atom_type_scat_dispersion_imag
_atom_type_scat_source
C C 0.0033 0.0016 'International Tables Vol C Tables 4.2.6.8 and 6.1.1.4'
H H 0.0000 0.0000 'International Tables Vol C Tables 4.2.6.8 and 6.1.1.4'
N N 0.0061 0.0033 'International Tables Vol C Tables 4.2.6.8 and 6.1.1.4'
F F 0.0171 0.0103 'International Tables Vol C Tables 4.2.6.8 and 6.1.1.4'
P P 0.1023 0.0942 'International Tables Vol C Tables 4.2.6.8 and 6.1.1.4'

loop_
_geom_angle_atom_site_label_1
_geom_angle_atom_site_label_2
_geom_angle_atom_site_label_3
_geom_angle
C8 P1 C14 111.77(10)
C8 P1 C20 108.75(10)
C14 P1 C20 110.49(10)
C8 P1 C1 106.05(10)
C14 P1 C1 109.94(11)
C20 P1 C1 109.73(10)
C4 N1 C5 120.3(2)
C4 N1 C7 118.7(3)
C5 N1 C7 121.0(2)
C2 C1 P1 109.85(15)
C2 C1 H1A 110.9(16)
P1 C1 H1A 111.4(17)
C2 C1 H1B 109.2(16)
P1 C1 H1B 105.9(16)
H1A C1 H1B 110(2)
C6 C2 C3 117.4(2)
C6 C2 C1 122.2(2)
C3 C2 C1 120.4(2)
C4 C3 C2 120.7(2)
C4 C3 H3 119.6(17)
C2 C3 H3 119.7(17)
N1 C4 C3 120.5(2)
N1 C4 H4 115.3(18)
C3 C4 H4 124.2(18)
N1 C5 C6 121.1(2)
N1 C5 H5 118(2)
C6 C5 H5 121(2)
C5 C6 C2 120.1(2)
C5 C6 H6 117.4(17)
C2 C6 H6 122.4(17)
N1 C7 H7A 108(3)
N1 C7 H7B 109(2)
H7A C7 H7B 106(3)
N1 C7 H7C 109(3)
H7A C7 H7C 106(4)
H7B C7 H7C 118(4)
C9 C8 C13 120.30(19)
C9 C8 P1 117.95(16)
C13 C8 P1 120.81(16)
C10 C9 C8 119.3(2)
C10 C9 H9 121.9(15)
C8 C9 H9 118.8(15)
C9 C10 C11 120.3(2)
C9 C10 H10 117.2(18)
C11 C10 H10 122.5(18)
C12 C11 C10 120.6(2)
C12 C11 H11 117.8(17)
C10 C11 H11 121.6(17)
C11 C12 C13 119.9(2)
C11 C12 H12 121.2(16)
C13 C12 H12 118.8(16)
C12 C13 C8 119.5(2)
C12 C13 H13 119.2(15)
C8 C13 H13 121.1(15)
C15 C14 C19 119.8(2)
C15 C14 P1 120.11(16)
C19 C14 P1 119.82(18)
C16 C15 C14 119.9(2)
C16 C15 H15 120.5(16)
C14 C15 H15 119.6(16)
C17 C16 C15 120.2(3)
C17 C16 H16 120.1(17)
C15 C16 H16 119.6(17)
C16 C17 C18 120.1(2)
C16 C17 H17 119.1(17)
C18 C17 H17 120.8(17)
C19 C18 C17 120.3(3)
C19 C18 H18 119(2)
C17 C18 H18 121(2)
C18 C19 C14 119.7(3)
C18 C19 H19 117.6(17)
C14 C19 H19 122.7(17)
C21 C20 C25 120.3(2)
C21 C20 P1 122.06(17)
C25 C20 P1 117.63(16)
C22 C21 C20 119.1(2)
C22 C21 H21 118.5(15)
C20 C21 H21 122.4(15)
C23 C22 C21 120.7(2)
C23 C22 H22 119.4(17)
C21 C22 H22 119.9(17)
C22 C23 C24 120.3(2)
C22 C23 H23 122.7(18)
C24 C23 H23 116.8(19)
C25 C24 C23 119.8(2)
C25 C24 H24 119.5(18)
C23 C24 H24 120.7(18)
C24 C25 C20 119.8(2)
C24 C25 H25 120.1(16)
C20 C25 H25 120.1(16)
F5 P2 F1 90.84(10)
F5 P2 F2 90.00(10)
F1 P2 F2 179.16(10)
F5 P2 F6 179.65(9)
F1 P2 F6 89.19(11)
F2 P2 F6 89.97(11)
F5 P2 F3 90.56(8)
F1 P2 F3 89.42(8)
F2 P2 F3 90.65(9)
F6 P2 F3 89.79(8)
F5 P2 F4 89.93(8)
F1 P2 F4 89.90(8)
F2 P2 F4 90.02(9)
F6 P2 F4 89.72(8)
F3 P2 F4 179.16(8)
F8 P3 F11 91.11(13)
F8 P3 F10 92.98(15)
F11 P3 F10 90.00(13)
F8 P3 F9 88.86(16)
F11 P3 F9 91.36(15)
F10 P3 F9 177.69(16)
F8 P3 F7 177.94(14)
F11 P3 F7 90.35(14)
F10 P3 F7 88.47(14)
F9 P3 F7 89.66(15)
F8 P3 F12 89.44(11)
F11 P3 F12 178.90(12)
F10 P3 F12 89.02(11)
F9 P3 F12 89.61(13)
F7 P3 F12 89.12(12)

loop_
_geom_bond_atom_site_label_1
_geom_bond_atom_site_label_2
_geom_bond_distance
P1 C8 1.789(2)
P1 C14 1.799(2)
P1 C20 1.799(2)
P1 C1 1.830(2)
N1 C4 1.344(3)
N1 C5 1.344(3)
N1 C7 1.491(3)
C1 C2 1.511(3)
C1 H1A 0.93(3)
C1 H1B 0.98(3)
C2 C6 1.389(3)
C2 C3 1.392(3)
C3 C4 1.371(3)
C3 H3 0.93(3)
C4 H4 0.92(3)
C5 C6 1.373(4)
C5 H5 0.90(3)
C6 H6 0.90(3)
C7 H7A 0.96(4)
C7 H7B 0.92(4)
C7 H7C 1.00(5)
C8 C9 1.397(3)
C8 C13 1.399(3)
C9 C10 1.385(3)
C9 H9 1.00(3)
C10 C11 1.385(4)
C10 H10 0.93(3)
C11 C12 1.384(3)
C11 H11 0.94(3)
C12 C13 1.387(3)
C12 H12 0.93(3)
C13 H13 0.93(2)
C14 C15 1.389(3)
C14 C19 1.392(3)
C15 C16 1.388(3)
C15 H15 0.93(3)
C16 C17 1.373(4)
C16 H16 0.97(3)
C17 C18 1.385(4)
C17 H17 0.95(3)
C18 C19 1.384(4)
C18 H18 0.96(4)
C19 H19 0.92(3)
C20 C21 1.397(3)
C20 C25 1.400(3)
C21 C22 1.387(3)
C21 H21 0.93(3)
C22 C23 1.383(4)
C22 H22 0.95(3)
C23 C24 1.391(4)
C23 H23 0.91(3)
C24 C25 1.386(3)
C24 H24 0.96(3)
C25 H25 0.91(3)
P2 F5 1.5823(15)
P2 F1 1.5970(17)
P2 F2 1.5969(17)
P2 F6 1.5987(16)
P2 F3 1.6024(15)
P2 F4 1.6115(15)
P3 F8 1.566(2)
P3 F11 1.576(2)
P3 F10 1.578(2)
P3 F9 1.583(2)
P3 F7 1.592(2)
P3 F12 1.5978(18)
